data_7117127
loop_
_publ_author_name
'M. Pandeeswar'
'Harshavardhan Khare'
'Suryanarayanarao Ramakumar'
'T. Govindaraju'

_publ_section_title
;
 Crystallographic insight-guided nanoarchitectonics and conductivity
 modulation of an n-type organic semiconductor through peptide conjugation
;
_journal_name_full Chem.Commun.
_journal_page_first 8315
_journal_paper_doi 10.1039/C5cc01996F
_journal_volume 51
_journal_year 2015
_chemical_formula_moiety 'C32 H36 N4 O10','C2 H6 O1 S1'
_chemical_formula_sum 'C34 H42 N4 O11 S'
_chemical_formula_weight 714.77
_chemical_name_systematic
;
 ?
;
_space_group_crystal_system monoclinic
_space_group_IT_number 14
_space_group_name_Hall '-P 2yn'
_space_group_name_H-M_alt 'P 1 21/n 1'
_symmetry_space_group_name_Hall '-P 2yn'
_symmetry_space_group_name_H-M 'P 1 21/n 1'
_atom_sites_solution_hydrogens geom
_audit_creation_method SHELXL-2013
_audit_update_record
;
2014-07-24 deposited with the CCDC.
2015-04-01 downloaded from the CCDC.
;
_cell_angle_alpha 90
_cell_angle_beta 98.319(5)
_cell_angle_gamma 90
_cell_formula_units_Z 2
_cell_length_a 8.6053(13)
_cell_length_b 18.642(3)
_cell_length_c 12.190(2)
_cell_measurement_reflns_used 1781
_cell_measurement_temperature 100(2)
_cell_measurement_theta_max 24.821
_cell_measurement_theta_min 2.630
_cell_volume 1934.9(5)
_computing_cell_refinement 'SAINTPLUS (BRUKER-AXS)'
_computing_data_collection 'KAPPA APEX II (BRUKER-AXS)'
_computing_data_reduction 'SAINTPLUS (BRUKER-AXS)'
_computing_structure_refinement 'SHELXL-2013 (Sheldrick, 2013)'
_computing_structure_solution 'SHELXS-2013 (Sheldrick, 2013)'
_diffrn_ambient_temperature 100(2)
_diffrn_measured_fraction_theta_full 0.786
_diffrn_measured_fraction_theta_max 0.992
_diffrn_radiation_type MoK\a
_diffrn_radiation_wavelength 0.71073
_diffrn_reflns_av_R_equivalents 0.0802
_diffrn_reflns_av_unetI/netI 0.0699
_diffrn_reflns_Laue_measured_fraction_full 0.786
_diffrn_reflns_Laue_measured_fraction_max 0.992
_diffrn_reflns_limit_h_max 9
_diffrn_reflns_limit_h_min -9
_diffrn_reflns_limit_k_max 20
_diffrn_reflns_limit_k_min -20
_diffrn_reflns_limit_l_max 12
_diffrn_reflns_limit_l_min -13
_diffrn_reflns_number 11865
_diffrn_reflns_point_group_measured_fraction_full 0.786
_diffrn_reflns_point_group_measured_fraction_max 0.992
_diffrn_reflns_theta_full 25.242
_diffrn_reflns_theta_max 23.257
_diffrn_reflns_theta_min 2.011
_exptl_absorpt_coefficient_mu 0.143
_exptl_absorpt_correction_T_max 0.7456
_exptl_absorpt_correction_T_min 0.4843
_exptl_absorpt_correction_type multi-scan
_exptl_absorpt_process_details 'SADABS (Bruker, 2008)'
_exptl_crystal_colour colorless
_exptl_crystal_density_diffrn 1.227
_exptl_crystal_description rod
_exptl_crystal_F_000 756
_exptl_crystal_recrystallization_method 'Re-crystallisation from solvent: DMSO'
_exptl_crystal_size_max 0.500
_exptl_crystal_size_mid 0.120
_exptl_crystal_size_min 0.080
_refine_diff_density_max 0.649
_refine_diff_density_min -0.392
_refine_diff_density_rms 0.077
_refine_ls_extinction_coef .
_refine_ls_extinction_method none
_refine_ls_goodness_of_fit_ref 1.041
_refine_ls_hydrogen_treatment constr
_refine_ls_matrix_type full
_refine_ls_number_parameters 244
_refine_ls_number_reflns 2759
_refine_ls_number_restraints 0
_refine_ls_restrained_S_all 1.041
_refine_ls_R_factor_all 0.0926
_refine_ls_R_factor_gt 0.0622
_refine_ls_shift/su_max 0.000
_refine_ls_shift/su_mean 0.000
_refine_ls_structure_factor_coef Fsqd
_refine_ls_weighting_details
;
 w=1/[\s^2^(Fo^2^)+(0.0882P)^2^+2.7122P]
 where P=(Fo^2^+2Fc^2^)/3
;
_refine_ls_weighting_scheme calc
_refine_ls_wR_factor_gt 0.1601
_refine_ls_wR_factor_ref 0.1781
_reflns_Friedel_coverage 0.000
_reflns_Friedel_fraction_full .
_reflns_Friedel_fraction_max .
_reflns_number_gt 1944
_reflns_number_total 2759
_reflns_threshold_expression 'I > 2\s(I)'
_cod_data_source_file c5cc01996f2.cif
_cod_data_source_block 71sd
_cod_original_formula_sum 'C34 H42 N4 O11 S1'
_cod_database_code 7117127
_shelx_space_group_comment
;
The symmetry employed for this shelxl refinement is uniquely defined
by the following loop, which should always be used as a source of
symmetry information in preference to the above space-group names.
They are only intended as comments.
;
_shelx_estimated_absorpt_t_min 0.932
_shelx_estimated_absorpt_t_max 0.989
_shelxl_version_number 2013-2

loop_
_space_group_symop_operation_xyz
'x, y, z'
'-x+1/2, y+1/2, -z+1/2'
'-x, -y, -z'
'x-1/2, -y-1/2, z-1/2'

loop_
_atom_site_label
_atom_site_type_symbol
_atom_site_fract_x
_atom_site_fract_y
_atom_site_fract_z
_atom_site_U_iso_or_equiv
_atom_site_adp_type
_atom_site_occupancy
_atom_site_site_symmetry_order
_atom_site_calc_flag
_atom_site_refinement_flags_posn
_atom_site_refinement_flags_adp
_atom_site_refinement_flags_occupancy
_atom_site_disorder_assembly
_atom_site_disorder_group
S1 S 0.00394(16) 0.08610(7) 0.83919(11) 0.0387(4) Uani 1 1 d . . . . .
O2 O 0.0209(3) 0.53344(15) 0.8405(2) 0.0231(7) Uani 1 1 d . . . . .
O3 O 0.3687(3) 0.30045(15) 0.9072(2) 0.0242(7) Uani 1 1 d . . . . .
O1 O 0.1356(3) 0.32118(15) 0.6991(2) 0.0236(7) Uani 1 1 d . . . . .
O4 O 0.7386(3) 0.26204(16) 0.8868(3) 0.0280(8) Uani 1 1 d . . . . .
O5 O 0.6755(3) 0.36393(15) 0.9681(2) 0.0264(8) Uani 1 1 d . . . . .
N1 N 0.1280(4) 0.43405(17) 0.7695(3) 0.0163(8) Uani 1 1 d . . . . .
N2 N 0.4433(4) 0.38920(18) 0.7989(3) 0.0192(8) Uani 1 1 d . . . . .
H2 H 0.4239 0.4327 0.7722 0.023 Uiso 1 1 calc R U . . .
C9 C 0.3437(5) 0.3588(2) 0.8613(3) 0.0207(10) Uani 1 1 d . . . . .
C6 C 0.0201(4) 0.4863(2) 0.5545(3) 0.0163(9) Uani 1 1 d . . . . .
C2 C 0.0530(5) 0.5016(2) 0.7601(3) 0.0199(10) Uani 1 1 d . . . . .
C1 C 0.1098(4) 0.3847(2) 0.6820(3) 0.0203(10) Uani 1 1 d . . . . .
C3 C 0.0616(5) 0.4131(2) 0.5675(3) 0.0195(10) Uani 1 1 d . . . . .
O6 O 0.1039(4) 0.03871(17) 0.7788(3) 0.0380(9) Uani 1 1 d . . . . .
C8 C 0.2039(5) 0.4066(2) 0.8810(3) 0.0196(10) Uani 1 1 d . . . . .
C5 C 0.0628(5) 0.3701(2) 0.4773(4) 0.0253(11) Uani 1 1 d . . . . .
H5 H 0.0890 0.3208 0.4872 0.030 Uiso 1 1 calc R U . . .
C4 C 0.0154(4) 0.5313(2) 0.6458(3) 0.0193(10) Uani 1 1 d . . . . .
C7 C 0.0255(5) 0.3980(2) 0.3696(3) 0.0236(10) Uani 1 1 d . . . . .
H7 H 0.0287 0.3677 0.3073 0.028 Uiso 1 1 calc R U . . .
C13 C 0.0834(5) 0.3643(2) 0.9356(3) 0.0240(10) Uani 1 1 d . . . . .
H13A H -0.0038 0.3959 0.9471 0.036 Uiso 1 1 calc R U . . .
H13B H 0.1334 0.3456 1.0072 0.036 Uiso 1 1 calc R U . . .
H13C H 0.0433 0.3243 0.8875 0.036 Uiso 1 1 calc R U . . .
C15 C 0.5376(6) 0.2914(3) 0.6922(4) 0.0322(12) Uani 1 1 d . . . . .
H15A H 0.4809 0.3118 0.6238 0.048 Uiso 1 1 calc R U . . .
H15B H 0.4701 0.2569 0.7233 0.048 Uiso 1 1 calc R U . . .
H15C H 0.6326 0.2670 0.6758 0.048 Uiso 1 1 calc R U . . .
C11 C 0.6718(5) 0.3195(2) 0.8825(4) 0.0230(10) Uani 1 1 d . . . . .
C10 C 0.5831(5) 0.3509(2) 0.7750(3) 0.0230(10) Uani 1 1 d . . . . .
C14 C 0.2779(5) 0.4669(2) 0.9570(3) 0.0244(11) Uani 1 1 d . . . . .
H14A H 0.1956 0.4999 0.9735 0.037 Uiso 1 1 calc R U . . .
H14B H 0.3540 0.4932 0.9198 0.037 Uiso 1 1 calc R U . . .
H14C H 0.3313 0.4462 1.0262 0.037 Uiso 1 1 calc R U . . .
C16 C 0.6929(5) 0.4055(2) 0.7302(4) 0.0303(11) Uani 1 1 d . . . . .
H16A H 0.6392 0.4268 0.6615 0.045 Uiso 1 1 calc R U . . .
H16B H 0.7884 0.3810 0.7151 0.045 Uiso 1 1 calc R U . . .
H16C H 0.7210 0.4433 0.7854 0.045 Uiso 1 1 calc R U . . .
C12 C 0.7476(6) 0.3358(2) 1.0743(4) 0.0299(11) Uani 1 1 d . . . . .
H12A H 0.7448 0.3724 1.1317 0.045 Uiso 1 1 calc R U . . .
H12B H 0.8569 0.3227 1.0701 0.045 Uiso 1 1 calc R U . . .
H12C H 0.6898 0.2933 1.0929 0.045 Uiso 1 1 calc R U . . .
C17 C -0.1273(6) 0.1313(3) 0.7376(5) 0.0515(16) Uani 1 1 d . . . . .
H17A H -0.2031 0.0970 0.6997 0.077 Uiso 1 1 calc R U . . .
H17B H -0.0684 0.1536 0.6835 0.077 Uiso 1 1 calc R U . . .
H17C H -0.1834 0.1685 0.7731 0.077 Uiso 1 1 calc R U . . .
C18 C 0.1206(6) 0.1616(3) 0.8881(4) 0.0444(14) Uani 1 1 d . . . . .
H18A H 0.2031 0.1465 0.9476 0.067 Uiso 1 1 calc R U . . .
H18B H 0.0542 0.1978 0.9165 0.067 Uiso 1 1 calc R U . . .
H18C H 0.1688 0.1820 0.8271 0.067 Uiso 1 1 calc R U . . .

loop_
_atom_site_aniso_label
_atom_site_aniso_U_11
_atom_site_aniso_U_22
_atom_site_aniso_U_33
_atom_site_aniso_U_23
_atom_site_aniso_U_13
_atom_site_aniso_U_12
S1 0.0472(8) 0.0239(7) 0.0473(8) -0.0066(6) 0.0145(6) 0.0008(6)
O2 0.0300(17) 0.0177(16) 0.0214(16) -0.0047(13) 0.0030(13) 0.0025(13)
O3 0.0244(16) 0.0159(17) 0.0312(17) 0.0083(14) 0.0003(13) -0.0013(13)
O1 0.0270(17) 0.0130(17) 0.0294(17) 0.0016(13) -0.0005(13) 0.0031(13)
O4 0.0267(17) 0.0162(18) 0.0423(19) 0.0016(14) 0.0087(15) 0.0022(14)
O5 0.0306(17) 0.0184(17) 0.0282(18) 0.0006(14) -0.0023(14) -0.0011(13)
N1 0.0180(18) 0.0126(19) 0.0172(18) -0.0016(14) -0.0017(14) 0.0002(14)
N2 0.0196(19) 0.015(2) 0.0229(19) 0.0060(15) 0.0023(16) 0.0021(15)
C9 0.021(2) 0.019(3) 0.020(2) -0.0018(19) -0.0041(19) -0.0052(19)
C6 0.011(2) 0.016(2) 0.022(2) -0.0018(18) 0.0021(17) -0.0002(17)
C2 0.017(2) 0.016(2) 0.025(2) -0.003(2) -0.0017(18) -0.0019(18)
C1 0.015(2) 0.016(3) 0.029(3) 0.001(2) 0.0017(19) 0.0023(18)
C3 0.020(2) 0.015(2) 0.023(2) -0.0005(19) 0.0034(18) -0.0004(18)
O6 0.0338(19) 0.0260(19) 0.056(2) -0.0133(16) 0.0117(16) 0.0022(15)
C8 0.026(2) 0.016(2) 0.017(2) 0.0028(18) 0.0009(18) 0.0025(19)
C5 0.033(3) 0.011(2) 0.030(3) -0.0005(19) -0.002(2) 0.0072(19)
C4 0.015(2) 0.018(2) 0.024(2) -0.0022(19) 0.0008(18) 0.0021(18)
C7 0.033(3) 0.015(3) 0.021(2) -0.0063(19) -0.0014(19) 0.006(2)
C13 0.025(2) 0.024(3) 0.024(2) 0.0018(19) 0.0066(19) -0.001(2)
C15 0.038(3) 0.027(3) 0.031(3) -0.002(2) 0.003(2) 0.004(2)
C11 0.018(2) 0.019(3) 0.033(3) 0.001(2) 0.0068(19) -0.005(2)
C10 0.022(2) 0.018(2) 0.029(2) 0.0039(19) 0.0045(19) -0.0002(19)
C14 0.026(2) 0.023(3) 0.022(2) 0.0015(19) -0.0031(19) -0.002(2)
C16 0.029(3) 0.023(3) 0.040(3) 0.008(2) 0.008(2) 0.000(2)
C12 0.038(3) 0.024(3) 0.026(3) 0.005(2) -0.002(2) -0.004(2)
C17 0.044(3) 0.060(4) 0.049(4) -0.017(3) 0.003(3) 0.007(3)
C18 0.052(3) 0.031(3) 0.051(3) -0.012(3) 0.010(3) -0.001(3)

loop_
_atom_type_symbol
_atom_type_description
_atom_type_scat_dispersion_real
_atom_type_scat_dispersion_imag
_atom_type_scat_source
C C 0.0033 0.0016 'International Tables Vol C Tables 4.2.6.8 and 6.1.1.4'
H H 0.0000 0.0000 'International Tables Vol C Tables 4.2.6.8 and 6.1.1.4'
N N 0.0061 0.0033 'International Tables Vol C Tables 4.2.6.8 and 6.1.1.4'
O O 0.0106 0.0060 'International Tables Vol C Tables 4.2.6.8 and 6.1.1.4'
S S 0.1246 0.1234 'International Tables Vol C Tables 4.2.6.8 and 6.1.1.4'

loop_
_geom_angle_atom_site_label_1
_geom_angle_atom_site_label_2
_geom_angle_atom_site_label_3
_geom_angle
_geom_angle_site_symmetry_1
_geom_angle_site_symmetry_3
O6 S1 C17 107.0(2) . .
O6 S1 C18 107.1(2) . .
C17 S1 C18 97.5(3) . .
C11 O5 C12 115.7(3) . .
C1 N1 C2 121.7(3) . .
C1 N1 C8 116.7(3) . .
C2 N1 C8 120.5(3) . .
C9 N2 C10 120.9(3) . .
C9 N2 H2 119.5 . .
C10 N2 H2 119.5 . .
O3 C9 N2 123.0(4) . .
O3 C9 C8 122.0(4) . .
N2 C9 C8 114.7(4) . .
C4 C6 C3 121.7(4) . .
C4 C6 C6 120.0(5) . 3_566
C3 C6 C6 118.3(4) . 3_566
O2 C2 N1 121.8(4) . .
O2 C2 C4 121.9(4) . .
N1 C2 C4 116.2(4) . .
O1 C1 N1 120.8(4) . .
O1 C1 C3 121.5(4) . .
N1 C1 C3 117.7(4) . .
C5 C3 C6 120.6(4) . .
C5 C3 C1 120.9(4) . .
C6 C3 C1 118.5(4) . .
N1 C8 C13 109.5(3) . .
N1 C8 C14 112.5(3) . .
C13 C8 C14 111.3(3) . .
N1 C8 C9 107.5(3) . .
C13 C8 C9 111.3(3) . .
C14 C8 C9 104.6(3) . .
C3 C5 C7 120.7(4) . .
C3 C5 H5 119.7 . .
C7 C5 H5 119.7 . .
C7 C4 C6 120.2(4) 3_566 .
C7 C4 C2 120.2(4) 3_566 .
C6 C4 C2 119.6(4) . .
C4 C7 C5 120.2(4) 3_566 .
C4 C7 H7 119.9 3_566 .
C5 C7 H7 119.9 . .
C8 C13 H13A 109.5 . .
C8 C13 H13B 109.5 . .
H13A C13 H13B 109.5 . .
C8 C13 H13C 109.5 . .
H13A C13 H13C 109.5 . .
H13B C13 H13C 109.5 . .
C10 C15 H15A 109.5 . .
C10 C15 H15B 109.5 . .
H15A C15 H15B 109.5 . .
C10 C15 H15C 109.5 . .
H15A C15 H15C 109.5 . .
H15B C15 H15C 109.5 . .
O4 C11 O5 124.0(4) . .
O4 C11 C10 123.2(4) . .
O5 C11 C10 112.6(4) . .
N2 C10 C15 110.5(3) . .
N2 C10 C11 109.8(3) . .
C15 C10 C11 109.8(4) . .
N2 C10 C16 108.2(3) . .
C15 C10 C16 111.1(4) . .
C11 C10 C16 107.4(3) . .
C8 C14 H14A 109.5 . .
C8 C14 H14B 109.5 . .
H14A C14 H14B 109.5 . .
C8 C14 H14C 109.5 . .
H14A C14 H14C 109.5 . .
H14B C14 H14C 109.5 . .
C10 C16 H16A 109.5 . .
C10 C16 H16B 109.5 . .
H16A C16 H16B 109.5 . .
C10 C16 H16C 109.5 . .
H16A C16 H16C 109.5 . .
H16B C16 H16C 109.5 . .
O5 C12 H12A 109.5 . .
O5 C12 H12B 109.5 . .
H12A C12 H12B 109.5 . .
O5 C12 H12C 109.5 . .
H12A C12 H12C 109.5 . .
H12B C12 H12C 109.5 . .
S1 C17 H17A 109.5 . .
S1 C17 H17B 109.5 . .
H17A C17 H17B 109.5 . .
S1 C17 H17C 109.5 . .
H17A C17 H17C 109.5 . .
H17B C17 H17C 109.5 . .
S1 C18 H18A 109.5 . .
S1 C18 H18B 109.5 . .
H18A C18 H18B 109.5 . .
S1 C18 H18C 109.5 . .
H18A C18 H18C 109.5 . .
H18B C18 H18C 109.5 . .

loop_
_geom_bond_atom_site_label_1
_geom_bond_atom_site_label_2
_geom_bond_distance
_geom_bond_site_symmetry_2
S1 O6 1.498(3) .
S1 C17 1.765(5) .
S1 C18 1.781(5) .
O2 C2 1.211(5) .
O3 C9 1.228(5) .
O1 C1 1.217(5) .
O4 C11 1.213(5) .
O5 C11 1.329(5) .
O5 C12 1.450(5) .
N1 C1 1.400(5) .
N1 C2 1.411(5) .
N1 C8 1.510(5) .
N2 C9 1.350(5) .
N2 C10 1.464(5) .
N2 H2 0.8800 .
C9 C8 1.544(6) .
C6 C4 1.398(5) .
C6 C3 1.414(6) .
C6 C6 1.419(8) 3_566
C2 C4 1.491(6) .
C1 C3 1.495(6) .
C3 C5 1.362(6) .
C8 C13 1.529(6) .
C8 C14 1.535(6) .
C5 C7 1.404(6) .
C5 H5 0.9500 .
C4 C7 1.370(6) 3_566
C7 C4 1.370(6) 3_566
C7 H7 0.9500 .
C13 H13A 0.9800 .
C13 H13B 0.9800 .
C13 H13C 0.9800 .
C15 C10 1.513(6) .
C15 H15A 0.9800 .
C15 H15B 0.9800 .
C15 H15C 0.9800 .
C11 C10 1.534(6) .
C10 C16 1.542(6) .
C14 H14A 0.9800 .
C14 H14B 0.9800 .
C14 H14C 0.9800 .
C16 H16A 0.9800 .
C16 H16B 0.9800 .
C16 H16C 0.9800 .
C12 H12A 0.9800 .
C12 H12B 0.9800 .
C12 H12C 0.9800 .
C17 H17A 0.9800 .
C17 H17B 0.9800 .
C17 H17C 0.9800 .
C18 H18A 0.9800 .
C18 H18B 0.9800 .
C18 H18C 0.9800 .

loop_
_geom_torsion_atom_site_label_1
_geom_torsion_atom_site_label_2
_geom_torsion_atom_site_label_3
_geom_torsion_atom_site_label_4
_geom_torsion
_geom_torsion_site_symmetry_1
_geom_torsion_site_symmetry_2
_geom_torsion_site_symmetry_3
_geom_torsion_site_symmetry_4
C10 N2 C9 O3 5.0(6) . . . .
C10 N2 C9 C8 178.7(3) . . . .
C1 N1 C2 O2 153.7(4) . . . .
C8 N1 C2 O2 -14.0(6) . . . .
C1 N1 C2 C4 -26.2(5) . . . .
C8 N1 C2 C4 166.1(3) . . . .
C2 N1 C1 O1 -159.0(4) . . . .
C8 N1 C1 O1 9.1(5) . . . .
C2 N1 C1 C3 22.4(5) . . . .
C8 N1 C1 C3 -169.4(3) . . . .
C4 C6 C3 C5 178.9(4) . . . .
C6 C6 C3 C5 0.0(7) 3_566 . . .
C4 C6 C3 C1 -3.3(6) . . . .
C6 C6 C3 C1 177.7(4) 3_566 . . .
O1 C1 C3 C5 -7.7(6) . . . .
N1 C1 C3 C5 170.8(4) . . . .
O1 C1 C3 C6 174.5(4) . . . .
N1 C1 C3 C6 -7.0(5) . . . .
C1 N1 C8 C13 -78.6(4) . . . .
C2 N1 C8 C13 89.6(4) . . . .
C1 N1 C8 C14 157.0(3) . . . .
C2 N1 C8 C14 -34.7(5) . . . .
C1 N1 C8 C9 42.4(4) . . . .
C2 N1 C8 C9 -149.4(3) . . . .
O3 C9 C8 N1 -135.4(4) . . . .
N2 C9 C8 N1 50.8(4) . . . .
O3 C9 C8 C13 -15.5(5) . . . .
N2 C9 C8 C13 170.7(3) . . . .
O3 C9 C8 C14 104.8(4) . . . .
N2 C9 C8 C14 -69.0(4) . . . .
C6 C3 C5 C7 1.2(6) . . . .
C1 C3 C5 C7 -176.6(4) . . . .
C3 C6 C4 C7 -179.9(4) . . . 3_566
C6 C6 C4 C7 -0.9(7) 3_566 . . 3_566
C3 C6 C4 C2 -0.8(6) . . . .
C6 C6 C4 C2 178.1(4) 3_566 . . .
O2 C2 C4 C7 14.2(6) . . . 3_566
N1 C2 C4 C7 -165.9(4) . . . 3_566
O2 C2 C4 C6 -164.9(4) . . . .
N1 C2 C4 C6 15.0(5) . . . .
C3 C5 C7 C4 -1.2(7) . . . 3_566
C12 O5 C11 O4 -8.3(6) . . . .
C12 O5 C11 C10 175.7(3) . . . .
C9 N2 C10 C15 73.0(5) . . . .
C9 N2 C10 C11 -48.3(5) . . . .
C9 N2 C10 C16 -165.2(4) . . . .
O4 C11 C10 N2 143.8(4) . . . .
O5 C11 C10 N2 -40.2(5) . . . .
O4 C11 C10 C15 22.1(6) . . . .
O5 C11 C10 C15 -161.8(4) . . . .
O4 C11 C10 C16 -98.8(5) . . . .
O5 C11 C10 C16 77.3(4) . . . .
